data_7201230
loop_
_publ_author_name
'Rajput, Lalit'
'Biradha, Kumar'

_publ_section_title
;
 Robust hydrogen bonding synthon in one-dimensional and two-dimensional
 coordination polymers of pyridine-appended reverse amides and amides
;
_journal_issue 7
_journal_name_full CrystEngComm
_journal_page_first 1220
_journal_paper_doi 10.1039/b906285h
_journal_volume 11
_journal_year 2009
_chemical_formula_sum 'C50 H52 Br4 Cu N10 O4 S2'
_chemical_formula_weight 1304.32
_chemical_name_systematic
;
?
;
_space_group_IT_number 2
_symmetry_cell_setting triclinic
_symmetry_space_group_name_Hall '-P 1'
_symmetry_space_group_name_H-M 'P -1'
_atom_sites_solution_hydrogens geom
_atom_sites_solution_primary direct
_atom_sites_solution_secondary difmap
_audit_creation_method SHELXL-97
_cell_angle_alpha 94.197(4)
_cell_angle_beta 102.983(4)
_cell_angle_gamma 108.093(4)
_cell_formula_units_Z 1
_cell_length_a 9.1064(12)
_cell_length_b 10.0279(12)
_cell_length_c 16.012(2)
_cell_measurement_reflns_used 5184
_cell_measurement_temperature 293(2)
_cell_measurement_theta_max 26.00
_cell_measurement_theta_min 2.16
_cell_volume 1338.1(3)
_computing_structure_refinement 'SHELXL-97 (Sheldrick, 1997)'
_computing_structure_solution 'SHELXS-97 (Sheldrick, 1990)'
_diffrn_ambient_temperature 293(2)
_diffrn_measured_fraction_theta_full 0.986
_diffrn_measured_fraction_theta_max 0.986
_diffrn_measurement_device_type 'Bruker-APEX-2 CCD area detector'
_diffrn_measurement_method hemisphere
_diffrn_radiation_monochromator graphite
_diffrn_radiation_source 'fine-focus sealed tube'
_diffrn_radiation_type MoK\a
_diffrn_radiation_wavelength 0.71073
_diffrn_reflns_av_R_equivalents 0.1094
_diffrn_reflns_av_sigmaI/netI 0.1407
_diffrn_reflns_limit_h_max 11
_diffrn_reflns_limit_h_min -11
_diffrn_reflns_limit_k_max 12
_diffrn_reflns_limit_k_min -12
_diffrn_reflns_limit_l_max 19
_diffrn_reflns_limit_l_min -18
_diffrn_reflns_number 16657
_diffrn_reflns_theta_full 26.00
_diffrn_reflns_theta_max 26.00
_diffrn_reflns_theta_min 2.16
_exptl_absorpt_coefficient_mu 3.526
_exptl_absorpt_correction_T_max 0.754
_exptl_absorpt_correction_T_min 0.583
_exptl_absorpt_correction_type multi-scan
_exptl_absorpt_process_details SADABS
_exptl_crystal_colour green
_exptl_crystal_density_diffrn 1.619
_exptl_crystal_density_meas ?
_exptl_crystal_density_method .
_exptl_crystal_description Plates
_exptl_crystal_F_000 655
_exptl_crystal_size_max 0.16
_exptl_crystal_size_mid 0.13
_exptl_crystal_size_min 0.08
_refine_diff_density_max 0.480
_refine_diff_density_min -0.890
_refine_diff_density_rms 0.094
_refine_ls_extinction_method none
_refine_ls_goodness_of_fit_ref 0.874
_refine_ls_hydrogen_treatment constr
_refine_ls_matrix_type full
_refine_ls_number_parameters 322
_refine_ls_number_reflns 5184
_refine_ls_number_restraints 0
_refine_ls_restrained_S_all 0.874
_refine_ls_R_factor_all 0.1991
_refine_ls_R_factor_gt 0.0654
_refine_ls_shift/su_max 0.000
_refine_ls_shift/su_mean 0.000
_refine_ls_structure_factor_coef Fsqd
_refine_ls_weighting_details 'calc w=1/[\s^2^(Fo^2^)+(0.0790P)^2^+0.0000P] where P=(Fo^2^+2Fc^2^)/3'
_refine_ls_weighting_scheme calc
_refine_ls_wR_factor_gt 0.1358
_refine_ls_wR_factor_ref 0.1607
_reflns_number_gt 2192
_reflns_number_total 5184
_reflns_threshold_expression >2sigma(I)
_cod_data_source_file b906285h.txt
_cod_data_source_block 3b
_cod_depositor_comments
;
The following automatic conversions were performed:
'_symmetry_cell_setting' value 'Triclinic' changed to 'triclinic'
according to '/home/saulius/struct/CIF-dictionaries/cif_core.dic'
dictionary named 'cif_core.dic' version 2.4.1 from 2010-06-29.

Automatic conversion script
Id: cif_fix_enum 1527 2010-12-29 10:47:43Z saulius 
;
_cod_original_sg_symbol_H-M P-1
_cod_database_code 7201230

loop_
_symmetry_equiv_pos_as_xyz
'x, y, z'
'-x, -y, -z'

loop_
_atom_site_label
_atom_site_type_symbol
_atom_site_fract_x
_atom_site_fract_y
_atom_site_fract_z
_atom_site_U_iso_or_equiv
_atom_site_adp_type
_atom_site_occupancy
_atom_site_symmetry_multiplicity
_atom_site_calc_flag
_atom_site_refinement_flags
_atom_site_disorder_assembly
_atom_site_disorder_group
Cu1 Cu 0.5000 0.0000 0.5000 0.0409(3) Uani 1 2 d S . .
Br2 Br -0.94567(10) -1.20894(10) 0.02918(6) 0.0798(3) Uani 1 1 d . . .
Br1 Br -1.49247(13) -1.53761(12) -0.32598(7) 0.1145(5) Uani 1 1 d . . .
C100 C 0.4671(7) -0.0163(7) 0.3063(5) 0.0413(17) Uani 1 1 d . . .
N100 N 0.5121(6) 0.0044(6) 0.3799(4) 0.0482(15) Uani 1 1 d . . .
S100 S 0.3952(3) -0.0457(2) 0.20039(12) 0.0758(7) Uani 1 1 d . . .
C1 C -1.1025(8) -1.3032(8) -0.0751(5) 0.058(2) Uani 1 1 d . . .
C2 C -1.1444(9) -1.4441(9) -0.0982(5) 0.070(2) Uani 1 1 d . . .
H2 H -1.0932 -1.4946 -0.0628 0.084 Uiso 1 1 calc R . .
C3 C -1.2597(9) -1.5156(8) -0.1721(5) 0.069(2) Uani 1 1 d . . .
H3 H -1.2886 -1.6135 -0.1864 0.083 Uiso 1 1 calc R . .
C4 C -1.3308(8) -1.4405(9) -0.2239(5) 0.059(2) Uani 1 1 d . . .
C5 C -1.2930(9) -1.2964(9) -0.2020(5) 0.069(2) Uani 1 1 d . . .
H5 H -1.3444 -1.2466 -0.2380 0.083 Uiso 1 1 calc R . .
C6 C -1.1786(9) -1.2265(8) -0.1266(5) 0.067(2) Uani 1 1 d . . .
H6 H -1.1528 -1.1293 -0.1105 0.081 Uiso 1 1 calc R . .
N11 N 0.3396(5) -0.2052(5) 0.4638(3) 0.0399(14) Uani 1 1 d . . .
N12 N -0.0142(5) -0.4081(5) 0.2908(3) 0.0432(14) Uani 1 1 d . . .
H12 H -0.0266 -0.3354 0.2687 0.052 Uiso 1 1 calc R . .
C11 C 0.1082(7) -0.3811(7) 0.3679(4) 0.0400(16) Uani 1 1 d . . .
C12 C 0.2221(6) -0.2456(6) 0.3921(4) 0.0368(16) Uani 1 1 d . . .
H12A H 0.2147 -0.1792 0.3552 0.044 Uiso 1 1 calc R . .
C13 C 0.3521(8) -0.3009(7) 0.5153(4) 0.057(2) Uani 1 1 d . . .
H13 H 0.4349 -0.2752 0.5658 0.068 Uiso 1 1 calc R . .
C14 C 0.2459(9) -0.4367(7) 0.4957(5) 0.075(3) Uani 1 1 d . . .
H14 H 0.2575 -0.5014 0.5333 0.090 Uiso 1 1 calc R . .
C15 C 0.1207(8) -0.4800(7) 0.4205(5) 0.072(3) Uani 1 1 d . . .
H15 H 0.0486 -0.5724 0.4067 0.086 Uiso 1 1 calc R . .
O21 O -0.1093(6) -0.6473(5) 0.2735(3) 0.0741(17) Uani 1 1 d . . .
O22 O -0.9306(5) -0.8572(5) -0.2533(3) 0.0594(14) Uani 1 1 d . . .
C21 C -0.1144(7) -0.5375(8) 0.2478(4) 0.0482(18) Uani 1 1 d . . .
C22 C -0.2321(7) -0.5315(7) 0.1667(4) 0.0508(19) Uani 1 1 d . . .
H22A H -0.3009 -0.4824 0.1823 0.061 Uiso 1 1 calc . . .
H22B H -0.1739 -0.4768 0.1297 0.061 Uiso 1 1 calc . . .
C23 C -0.3345(7) -0.6757(7) 0.1165(4) 0.0487(18) Uani 1 1 d . . .
H23A H -0.3928 -0.7304 0.1535 0.058 Uiso 1 1 calc . . .
H23B H -0.2658 -0.7248 0.1008 0.058 Uiso 1 1 calc . . .
C24 C -0.4528(7) -0.6693(7) 0.0349(4) 0.0455(18) Uani 1 1 d . . .
H24A H -0.5219 -0.6208 0.0508 0.055 Uiso 1 1 calc . . .
H24B H -0.3944 -0.6135 -0.0016 0.055 Uiso 1 1 calc . . .
C25 C -0.5557(7) -0.8138(7) -0.0168(4) 0.0476(18) Uani 1 1 d . . .
H25A H -0.6183 -0.8676 0.0188 0.057 Uiso 1 1 calc . . .
H25B H -0.4863 -0.8643 -0.0297 0.057 Uiso 1 1 calc . . .
C26 C -0.6688(7) -0.8087(7) -0.1013(4) 0.0445(17) Uani 1 1 d . . .
H26A H -0.7324 -0.7515 -0.0894 0.053 Uiso 1 1 calc . . .
H26B H -0.6066 -0.7636 -0.1397 0.053 Uiso 1 1 calc . . .
C27 C -0.7784(7) -0.9543(7) -0.1459(4) 0.0480(18) Uani 1 1 d . . .
H27A H -0.8447 -0.9965 -0.1086 0.058 Uiso 1 1 calc . . .
H27B H -0.7141 -1.0130 -0.1536 0.058 Uiso 1 1 calc . . .
C28 C -0.8869(7) -0.9554(7) -0.2343(4) 0.0431(17) Uani 1 1 d . . .
N31 N -1.2775(5) -1.0992(5) -0.4666(3) 0.0384(13) Uani 1 1 d . . .
N32 N -0.9344(5) -1.0804(5) -0.2886(3) 0.0431(14) Uani 1 1 d . . .
H32 H -0.8999 -1.1465 -0.2704 0.052 Uiso 1 1 calc R . .
C31 C -1.0371(7) -1.1082(6) -0.3732(4) 0.0357(16) Uani 1 1 d . . .
C32 C -1.1795(7) -1.0808(6) -0.3873(4) 0.0417(17) Uani 1 1 d . . .
H32A H -1.2087 -1.0483 -0.3398 0.050 Uiso 1 1 calc R . .
C33 C -1.2343(7) -1.1489(7) -0.5330(4) 0.0451(18) Uani 1 1 d . . .
H33 H -1.2993 -1.1589 -0.5885 0.054 Uiso 1 1 calc R . .
C34 C -1.1003(8) -1.1863(6) -0.5246(4) 0.0427(17) Uani 1 1 d . . .
H34 H -1.0791 -1.2266 -0.5727 0.051 Uiso 1 1 calc R . .
C35 C -0.9977(7) -1.1633(6) -0.4437(4) 0.0424(17) Uani 1 1 d . . .
H35 H -0.9034 -1.1842 -0.4363 0.051 Uiso 1 1 calc R . .

loop_
_atom_site_aniso_label
_atom_site_aniso_U_11
_atom_site_aniso_U_22
_atom_site_aniso_U_33
_atom_site_aniso_U_23
_atom_site_aniso_U_13
_atom_site_aniso_U_12
Cu1 0.0318(6) 0.0390(7) 0.0337(7) -0.0028(5) -0.0060(5) -0.0011(5)
Br2 0.0660(6) 0.0817(7) 0.0691(6) -0.0120(5) -0.0053(4) 0.0148(5)
Br1 0.0998(8) 0.1249(9) 0.0837(7) -0.0237(6) -0.0381(6) 0.0418(7)
C100 0.032(4) 0.044(4) 0.049(5) 0.005(4) 0.012(3) 0.012(3)
N100 0.047(3) 0.048(4) 0.040(4) 0.002(3) -0.002(3) 0.013(3)
S100 0.0853(15) 0.0958(17) 0.0371(12) -0.0014(11) -0.0021(10) 0.0331(13)
C1 0.042(4) 0.058(5) 0.066(5) -0.005(4) 0.010(4) 0.012(4)
C2 0.063(5) 0.065(6) 0.073(6) 0.007(5) -0.009(4) 0.028(4)
C3 0.065(5) 0.054(5) 0.076(6) 0.004(4) 0.002(5) 0.017(4)
C4 0.048(4) 0.066(6) 0.048(5) -0.005(4) -0.010(4) 0.019(4)
C5 0.067(5) 0.076(6) 0.067(6) 0.016(5) 0.008(4) 0.031(5)
C6 0.059(5) 0.053(5) 0.081(6) 0.005(5) 0.012(5) 0.012(4)
N11 0.032(3) 0.037(3) 0.034(3) -0.004(3) -0.012(2) 0.006(2)
N12 0.038(3) 0.028(3) 0.045(3) -0.003(3) -0.018(2) 0.005(2)
C11 0.034(4) 0.037(4) 0.043(4) 0.000(3) -0.003(3) 0.014(3)
C12 0.030(3) 0.028(4) 0.047(4) 0.004(3) 0.003(3) 0.006(3)
C13 0.055(4) 0.045(5) 0.039(4) 0.004(4) -0.022(3) 0.000(4)
C14 0.081(6) 0.044(5) 0.059(5) 0.018(4) -0.028(4) -0.005(4)
C15 0.065(5) 0.032(4) 0.078(6) 0.011(4) -0.027(4) -0.007(4)
O21 0.075(4) 0.029(3) 0.080(4) 0.001(3) -0.041(3) 0.010(3)
O22 0.061(3) 0.039(3) 0.061(3) -0.007(2) -0.022(2) 0.025(3)
C21 0.034(4) 0.046(5) 0.049(4) -0.002(4) -0.007(3) 0.006(3)
C22 0.040(4) 0.042(4) 0.048(4) -0.003(3) -0.016(3) 0.005(3)
C23 0.039(4) 0.045(4) 0.048(4) -0.002(3) -0.007(3) 0.010(3)
C24 0.036(4) 0.044(4) 0.043(4) -0.005(3) -0.011(3) 0.012(3)
C25 0.042(4) 0.048(4) 0.044(4) 0.002(3) 0.001(3) 0.011(3)
C26 0.031(3) 0.049(4) 0.040(4) 0.003(3) -0.010(3) 0.009(3)
C27 0.036(4) 0.042(4) 0.049(4) 0.004(3) -0.017(3) 0.009(3)
C28 0.024(3) 0.040(4) 0.052(4) -0.007(4) 0.001(3) 0.002(3)
N31 0.027(3) 0.043(3) 0.036(3) -0.001(3) -0.004(2) 0.008(2)
N32 0.034(3) 0.041(3) 0.045(3) 0.001(3) -0.008(3) 0.014(3)
C31 0.030(3) 0.026(3) 0.042(4) 0.002(3) -0.002(3) 0.005(3)
C32 0.033(3) 0.047(4) 0.036(4) -0.011(3) -0.002(3) 0.011(3)
C33 0.037(4) 0.042(4) 0.035(4) -0.007(3) -0.009(3) -0.002(3)
C34 0.052(4) 0.036(4) 0.039(4) -0.001(3) 0.011(3) 0.014(3)
C35 0.032(3) 0.039(4) 0.054(5) -0.001(3) 0.012(3) 0.010(3)

loop_
_atom_type_symbol
_atom_type_description
_atom_type_scat_dispersion_real
_atom_type_scat_dispersion_imag
_atom_type_scat_source
C C 0.0033 0.0016 'International Tables Vol C Tables 4.2.6.8 and 6.1.1.4'
H H 0.0000 0.0000 'International Tables Vol C Tables 4.2.6.8 and 6.1.1.4'
N N 0.0061 0.0033 'International Tables Vol C Tables 4.2.6.8 and 6.1.1.4'
O O 0.0106 0.0060 'International Tables Vol C Tables 4.2.6.8 and 6.1.1.4'
Cu Cu 0.3201 1.2651 'International Tables Vol C Tables 4.2.6.8 and 6.1.1.4'
Br Br -0.2901 2.4595 'International Tables Vol C Tables 4.2.6.8 and 6.1.1.4'
S S 0.1246 0.1234 'International Tables Vol C Tables 4.2.6.8 and 6.1.1.4'

loop_
_geom_angle_atom_site_label_1
_geom_angle_atom_site_label_2
_geom_angle_atom_site_label_3
_geom_angle
_geom_angle_site_symmetry_1
_geom_angle_site_symmetry_3
_geom_angle_publ_flag
N100 Cu1 N100 180.000(2) . 2_656 ?
N100 Cu1 N11 89.3(2) . . ?
N100 Cu1 N11 90.7(2) 2_656 . ?
N100 Cu1 N11 90.7(2) . 2_656 ?
N100 Cu1 N11 89.3(2) 2_656 2_656 ?
N11 Cu1 N11 180.0(3) . 2_656 ?
N100 C100 S100 177.7(6) . . ?
C100 N100 Cu1 157.4(5) . . ?
C2 C1 C6 119.7(7) . . ?
C2 C1 Br2 120.7(6) . . ?
C6 C1 Br2 119.5(6) . . ?
C1 C2 C3 122.1(8) . . ?
C4 C3 C2 118.3(7) . . ?
C3 C4 C5 121.4(7) . . ?
C3 C4 Br1 119.1(6) . . ?
C5 C4 Br1 119.5(6) . . ?
C6 C5 C4 119.5(7) . . ?
C5 C6 C1 118.9(7) . . ?
C12 N11 C13 117.7(5) . . ?
C12 N11 Cu1 123.1(4) . . ?
C13 N11 Cu1 119.2(4) . . ?
C21 N12 C11 126.4(5) . . ?
C15 C11 C12 118.2(6) . . ?
C15 C11 N12 123.6(6) . . ?
C12 C11 N12 118.3(6) . . ?
N11 C12 C11 124.4(6) . . ?
N11 C13 C14 121.4(6) . . ?
C13 C14 C15 121.2(7) . . ?
C11 C15 C14 117.1(6) . . ?
O21 C21 N12 122.5(6) . . ?
O21 C21 C22 123.6(6) . . ?
N12 C21 C22 113.9(6) . . ?
C23 C22 C21 113.2(6) . . ?
C22 C23 C24 113.1(5) . . ?
C25 C24 C23 113.7(5) . . ?
C24 C25 C26 114.2(5) . . ?
C27 C26 C25 112.0(5) . . ?
C26 C27 C28 114.0(5) . . ?
O22 C28 N32 123.0(6) . . ?
O22 C28 C27 123.6(6) . . ?
N32 C28 C27 113.4(6) . . ?
C33 N31 C32 117.2(5) . . ?
C28 N32 C31 124.0(5) . . ?
C32 C31 C35 118.5(6) . . ?
C32 C31 N32 120.4(6) . . ?
C35 C31 N32 121.1(5) . . ?
N31 C32 C31 122.8(6) . . ?
N31 C33 C34 124.0(6) . . ?
C33 C34 C35 118.6(6) . . ?
C34 C35 C31 118.8(6) . . ?

loop_
_geom_bond_atom_site_label_1
_geom_bond_atom_site_label_2
_geom_bond_distance
_geom_bond_site_symmetry_2
_geom_bond_publ_flag
Cu1 N100 1.954(6) . ?
Cu1 N100 1.954(6) 2_656 ?
Cu1 N11 2.069(5) . ?
Cu1 N11 2.069(5) 2_656 ?
Br2 C1 1.892(7) . ?
Br1 C4 1.893(7) . ?
C100 N100 1.137(7) . ?
C100 S100 1.643(7) . ?
C1 C2 1.343(10) . ?
C1 C6 1.385(10) . ?
C2 C3 1.366(10) . ?
C3 C4 1.352(10) . ?
C4 C5 1.376(10) . ?
C5 C6 1.376(10) . ?
N11 C12 1.318(7) . ?
N11 C13 1.325(8) . ?
N12 C21 1.357(7) . ?
N12 C11 1.410(7) . ?
C11 C15 1.361(9) . ?
C11 C12 1.392(8) . ?
C13 C14 1.369(9) . ?
C14 C15 1.392(9) . ?
O21 C21 1.214(7) . ?
O22 C28 1.206(7) . ?
C21 C22 1.506(8) . ?
C22 C23 1.504(8) . ?
C23 C24 1.515(8) . ?
C24 C25 1.516(8) . ?
C25 C26 1.520(8) . ?
C26 C27 1.503(8) . ?
C27 C28 1.531(8) . ?
C28 N32 1.359(7) . ?
N31 C33 1.328(8) . ?
N31 C32 1.340(7) . ?
N32 C31 1.414(7) . ?
C31 C32 1.381(8) . ?
C31 C35 1.385(8) . ?
C33 C34 1.366(8) . ?
C34 C35 1.372(8) . ?
